data_1521451
loop_
_publ_author_name
'Kranenberg, C.'
'Mewis, A.'
'Johrendt, D.'

_publ_section_title
;
 Untersuchungen zum Existenzgebiet des Ca Al2 Si2 Strukturtyps bei
 ternaeren Siliciden
;
_journal_name_full 'Zeitschrift fuer Anorganische und Allgemeine Chemie'
_journal_page_first 1787
_journal_page_last 1793
_journal_volume 625
_journal_year 1999
_chemical_formula_sum 'Al Gd Mn Si2'
_chemical_name_systematic 'Gd Al Mn Si2'
_space_group_IT_number 139
_symmetry_space_group_name_Hall '-I 4 2'
_symmetry_space_group_name_H-M 'I 4/m m m'
_cell_angle_alpha 90
_cell_angle_beta 90
_cell_angle_gamma 90
_cell_formula_units_Z 2
_cell_length_a 3.977
_cell_length_b 3.977
_cell_length_c 10.643
_cell_volume 168.335
_citation_journal_id_ASTM ZAACAB
_cod_data_source_file Kranenberg_ZAACAB_1999_827.cif
_cod_data_source_block Al1Gd1Mn1Si2
_cod_original_cell_volume 168.3353
_cod_original_formula_sum 'Al1 Gd1 Mn1 Si2'
_cod_database_code 1521451

loop_
_symmetry_equiv_pos_as_xyz
x,y,z
-y,x,z
-x,-y,z
y,-x,z
x,-y,-z
y,x,-z
-x,y,-z
-y,-x,-z
-x,-y,-z
y,-x,-z
x,y,-z
-y,x,-z
-x,y,z
-y,-x,z
x,-y,z
y,x,z
x+1/2,y+1/2,z+1/2
-y+1/2,x+1/2,z+1/2
-x+1/2,-y+1/2,z+1/2
y+1/2,-x+1/2,z+1/2
x+1/2,-y+1/2,-z+1/2
y+1/2,x+1/2,-z+1/2
-x+1/2,y+1/2,-z+1/2
-y+1/2,-x+1/2,-z+1/2
-x+1/2,-y+1/2,-z+1/2
y+1/2,-x+1/2,-z+1/2
x+1/2,y+1/2,-z+1/2
-y+1/2,x+1/2,-z+1/2
-x+1/2,y+1/2,z+1/2
-y+1/2,-x+1/2,z+1/2
x+1/2,-y+1/2,z+1/2
y+1/2,x+1/2,z+1/2

loop_
_atom_site_label
_atom_site_type_symbol
_atom_site_fract_x
_atom_site_fract_y
_atom_site_fract_z
_atom_site_occupancy
_atom_site_U_iso_or_equiv
Gd1 Gd 0 0 0 1 0.0
Al1 Al 0 0.5 0.25 0.5 0.0
Si1 Si 0 0 0.3871 1 0.0
Mn1 Mn 0 0.5 0.25 0.5 0.0
